data_7026019
loop_
_publ_author_name
'He, Hongshan'
'Dubey, Mukul'
'Sykes, Andrew G.'
'May, P. Stanley'

_publ_section_title
;
 Hybridization of near-infrared emitting erbium(III) and ytterbium(III)
 monoporphyrinate complexes with silica xerogel: synthesis, structure and
 photophysics.
;
_journal_issue 28
_journal_name_full 'Dalton transactions (Cambridge, England : 2003)'
_journal_page_first 6466
_journal_page_last 6474
_journal_paper_doi 10.1039/c0dt00132e
_journal_volume 39
_journal_year 2010
_chemical_formula_moiety 'C61 H42 Cl6 Er N6 O3'
_chemical_formula_sum 'C61 H42 Cl6 Er N6 O3'
_chemical_formula_weight 1286.97
_chemical_name_common ErTPPCl4(acetate).CH2Cl2.MeOH
_chemical_name_systematic
;
?
;
_space_group_IT_number 14
_symmetry_cell_setting monoclinic
_symmetry_space_group_name_Hall '-P 2ybc'
_symmetry_space_group_name_H-M 'P 1 21/c 1'
_atom_sites_solution_hydrogens geom
_atom_sites_solution_primary direct
_atom_sites_solution_secondary difmap
_audit_creation_method SHELXL-97
_cell_angle_alpha 90.00
_cell_angle_beta 110.166(2)
_cell_angle_gamma 90.00
_cell_formula_units_Z 4
_cell_length_a 16.381(4)
_cell_length_b 22.415(5)
_cell_length_c 15.886(4)
_cell_measurement_reflns_used 9968
_cell_measurement_temperature 100(2)
_cell_measurement_theta_max 25.52
_cell_measurement_theta_min 2.25
_cell_volume 5475(2)
_computing_cell_refinement 'Bruker SAINT (Bruker, 2006)'
_computing_data_collection 'Bruker APEXII (Bruker, 2006)'
_computing_data_reduction 'Bruker SAINT (Bruker, 2006)'
_computing_molecular_graphics 'Ortep-3(Farrugia, 1997)'
_computing_publication_material 'WinGX(Farrugia, 1999)'
_computing_structure_refinement 'SHELXL-97 (Sheldrick, 1997a)'
_computing_structure_solution SIR92
_diffrn_ambient_temperature 100(2)
_diffrn_measured_fraction_theta_full 1.000
_diffrn_measured_fraction_theta_max 1.000
_diffrn_measurement_device_type 'CCD area detector'
_diffrn_measurement_method 'phi and omega scans'
_diffrn_radiation_monochromator graphite
_diffrn_radiation_source 'fine-focus sealed tube'
_diffrn_radiation_type MoK\a
_diffrn_radiation_wavelength 0.71073
_diffrn_reflns_av_R_equivalents 0.0744
_diffrn_reflns_av_sigmaI/netI 0.0540
_diffrn_reflns_limit_h_max 19
_diffrn_reflns_limit_h_min -19
_diffrn_reflns_limit_k_max 26
_diffrn_reflns_limit_k_min -26
_diffrn_reflns_limit_l_max 18
_diffrn_reflns_limit_l_min -18
_diffrn_reflns_number 51297
_diffrn_reflns_theta_full 25.00
_diffrn_reflns_theta_max 25.00
_diffrn_reflns_theta_min 1.64
_diffrn_standards_decay_% 0
_diffrn_standards_interval_count 0
_diffrn_standards_interval_time 0
_diffrn_standards_number 0
_exptl_absorpt_coefficient_mu 1.878
_exptl_absorpt_correction_T_max 0.7286
_exptl_absorpt_correction_T_min 0.3841
_exptl_absorpt_correction_type multi-scan
_exptl_absorpt_process_details SADABS
_exptl_crystal_colour Purple
_exptl_crystal_density_diffrn 1.561
_exptl_crystal_density_method 'not measured'
_exptl_crystal_description Block
_exptl_crystal_F_000 2576
_exptl_crystal_size_max 0.63
_exptl_crystal_size_mid 0.25
_exptl_crystal_size_min 0.18
_refine_diff_density_max 3.304
_refine_diff_density_min -1.415
_refine_diff_density_rms 0.155
_refine_ls_extinction_method none
_refine_ls_goodness_of_fit_ref 1.132
_refine_ls_hydrogen_treatment constr
_refine_ls_matrix_type full
_refine_ls_number_parameters 715
_refine_ls_number_reflns 9639
_refine_ls_number_restraints 1
_refine_ls_restrained_S_all 1.132
_refine_ls_R_factor_all 0.0920
_refine_ls_R_factor_gt 0.0676
_refine_ls_shift/su_max 0.000
_refine_ls_shift/su_mean 0.000
_refine_ls_structure_factor_coef Fsqd
_refine_ls_weighting_details 'calc w=1/[\s^2^(Fo^2^)+(0.0511P)^2^+64.8606P] where P=(Fo^2^+2Fc^2^)/3'
_refine_ls_weighting_scheme calc
_refine_ls_wR_factor_gt 0.1592
_refine_ls_wR_factor_ref 0.1728
_reflns_number_gt 7413
_reflns_number_total 9639
_reflns_threshold_expression >2sigma(I)
_cod_data_source_file c0dt00132e.txt
_cod_data_source_block 09054
_cod_depositor_comments
;
The following automatic conversions were performed:

'_symmetry_cell_setting' value 'Monoclinic' changed to 'monoclinic'
according to /home/saulius/struct/CIF-dictionaries/cif_core.dic
dictionary named 'cif_core.dic' version 2.4.2 from 2011-04-26.

Automatic conversion script
Id: cif_fix_values 1891 2012-01-12 08:04:46Z andrius 
;
_cod_original_sg_symbol_H-M 'P 21/c'
_cod_database_code 7026019

loop_
_symmetry_equiv_pos_as_xyz
'x, y, z'
'-x, y+1/2, -z+1/2'
'-x, -y, -z'
'x, -y-1/2, z-1/2'

loop_
_atom_site_label
_atom_site_type_symbol
_atom_site_fract_x
_atom_site_fract_y
_atom_site_fract_z
_atom_site_U_iso_or_equiv
_atom_site_adp_type
_atom_site_occupancy
_atom_site_symmetry_multiplicity
_atom_site_calc_flag
_atom_site_refinement_flags
Er1 Er 0.20356(2) 0.097929(17) 0.09772(2) 0.02592(14) Uani 1 1 d .
Cl4 Cl 0.39946(16) 0.16671(13) -0.38962(15) 0.0462(6) Uani 1 1 d .
Cl2 Cl -0.00995(17) 0.17102(12) 0.58312(15) 0.0438(6) Uani 1 1 d .
Cl3 Cl -0.37924(18) 0.19152(16) -0.2851(2) 0.0732(11) Uani 1 1 d .
Cl1 Cl 0.7604(2) 0.2239(2) 0.5122(3) 0.1128(18) Uani 1 1 d .
Cl5 Cl 0.1070(3) 0.4772(2) 0.1352(3) 0.1008(13) Uani 1 1 d .
O2 O 0.2459(4) 0.0320(3) 0.0014(4) 0.0342(15) Uani 1 1 d .
Cl6 Cl 0.2499(6) 0.4730(3) 0.0668(5) 0.186(4) Uani 1 1 d .
N3 N 0.1429(4) 0.1521(3) -0.0366(4) 0.0232(15) Uani 1 1 d .
O1 O 0.1095(5) 0.0256(3) -0.0045(4) 0.0466(18) Uani 1 1 d .
N6 N 0.3287(5) 0.0327(3) 0.1935(5) 0.0328(18) Uani 1 1 d .
N1 N 0.2575(4) 0.1497(3) 0.2359(4) 0.0241(15) Uani 1 1 d .
N4 N 0.3200(5) 0.1543(3) 0.0860(4) 0.0264(16) Uani 1 1 d .
N5 N 0.1655(5) 0.0226(3) 0.1943(5) 0.0316(17) Uani 1 1 d .
N2 N 0.0811(4) 0.1453(3) 0.1150(4) 0.0242(15) Uani 1 1 d .
C10 C -0.0094(5) 0.1568(4) -0.0450(5) 0.0232(18) Uani 1 1 d .
C11 C 0.0039(5) 0.1568(4) 0.0470(5) 0.0248(18) Uani 1 1 d .
C5 C 0.2727(5) 0.1580(4) -0.0794(5) 0.0255(18) Uani 1 1 d .
C43 C 0.6522(7) 0.1633(7) 0.3720(9) 0.074(4) Uani 1 1 d .
H43 H 0.7021 0.1411 0.3735 0.089 Uiso 1 1 calc R
C21 C 0.3049(6) 0.1613(4) -0.1559(5) 0.0275(19) Uani 1 1 d .
C12 C -0.0607(5) 0.1725(4) 0.0836(5) 0.029(2) Uani 1 1 d .
H12 H -0.1195 0.1825 0.0507 0.035 Uiso 1 1 calc R
C33 C 0.0949(6) 0.1538(4) 0.3557(5) 0.0265(19) Uani 1 1 d .
C17 C 0.2818(6) 0.1454(4) 0.3865(5) 0.029(2) Uani 1 1 d .
H17 H 0.2709 0.1413 0.4411 0.035 Uiso 1 1 calc R
C28 C -0.1248(6) 0.2151(4) -0.1609(5) 0.034(2) Uani 1 1 d .
H28 H -0.0826 0.2444 -0.1599 0.041 Uiso 1 1 calc R
C14 C 0.0645(5) 0.1539(4) 0.1928(5) 0.0240(18) Uani 1 1 d .
C6 C 0.1831(6) 0.1531(4) -0.0980(5) 0.0262(19) Uani 1 1 d .
C15 C 0.1278(6) 0.1495(4) 0.2800(5) 0.0253(19) Uani 1 1 d .
C18 C 0.3592(6) 0.1517(4) 0.3778(6) 0.034(2) Uani 1 1 d .
H18 H 0.4137 0.1529 0.4253 0.040 Uiso 1 1 calc R
C27 C -0.1005(6) 0.1644(4) -0.1064(5) 0.0278(19) Uani 1 1 d .
C7 C 0.1186(6) 0.1518(4) -0.1871(5) 0.0279(19) Uani 1 1 d .
H7 H 0.1293 0.1499 -0.2421 0.034 Uiso 1 1 calc R
C031 C 0.0550(5) 0.1538(4) -0.0831(5) 0.0237(18) Uani 1 1 d .
C38 C 0.1239(6) 0.1992(4) 0.4209(5) 0.029(2) Uani 1 1 d .
H38 H 0.1662 0.2269 0.4169 0.034 Uiso 1 1 calc R
C31 C -0.2506(6) 0.1325(5) -0.1635(7) 0.046(3) Uani 1 1 d .
H31 H -0.2943 0.1046 -0.1638 0.056 Uiso 1 1 calc R
C50 C 0.3171(6) 0.0050(4) 0.2632(6) 0.032(2) Uani 1 1 d .
C8 C 0.0409(6) 0.1537(4) -0.1768(5) 0.0257(19) Uani 1 1 d .
H8 H -0.0140 0.1548 -0.2237 0.031 Uiso 1 1 calc R
C13 C -0.0232(6) 0.1707(4) 0.1746(5) 0.0273(19) Uani 1 1 d .
H13 H -0.0504 0.1791 0.2173 0.033 Uiso 1 1 calc R
C1 C 0.3963(5) 0.1684(4) 0.1536(6) 0.029(2) Uani 1 1 d .
C16 C 0.2183(6) 0.1461(4) 0.2986(5) 0.0247(18) Uani 1 1 d .
C57 C 0.2312(6) -0.0010(4) 0.2629(6) 0.033(2) Uani 1 1 d .
C37 C 0.0921(6) 0.2041(4) 0.4898(6) 0.030(2) Uani 1 1 d .
H37 H 0.1122 0.2348 0.5332 0.036 Uiso 1 1 calc R
C4 C 0.3350(5) 0.1627(4) 0.0077(5) 0.0258(19) Uani 1 1 d .
C23 C 0.3977(6) 0.1219(5) -0.2345(6) 0.039(2) Uani 1 1 d .
H23 H 0.4397 0.0940 -0.2388 0.047 Uiso 1 1 calc R
C42 C 0.6585(8) 0.2103(7) 0.4325(8) 0.068(4) Uani 1 1 d .
C22 C 0.3679(6) 0.1212(4) -0.1618(6) 0.031(2) Uani 1 1 d .
H22 H 0.3911 0.0927 -0.1154 0.038 Uiso 1 1 calc R
C3 C 0.4231(6) 0.1819(4) 0.0266(6) 0.032(2) Uani 1 1 d .
H3 H 0.4502 0.1900 -0.0162 0.038 Uiso 1 1 calc R
C34 C 0.0337(6) 0.1144(4) 0.3656(6) 0.033(2) Uani 1 1 d .
H34 H 0.0139 0.0827 0.3238 0.039 Uiso 1 1 calc R
C56 C 0.0853(7) 0.0101(4) 0.1839(8) 0.046(3) Uani 1 1 d .
H56 H 0.0401 0.0243 0.1323 0.055 Uiso 1 1 calc R
C19 C 0.3452(5) 0.1562(4) 0.2828(5) 0.0276(19) Uani 1 1 d .
C20 C 0.4092(6) 0.1671(4) 0.2455(6) 0.030(2) Uani 1 1 d .
C39 C 0.4982(6) 0.1826(5) 0.3090(6) 0.037(2) Uani 1 1 d .
C32 C -0.1643(6) 0.1233(4) -0.1083(6) 0.034(2) Uani 1 1 d .
H32 H -0.1494 0.0886 -0.0718 0.041 Uiso 1 1 calc R
C29 C -0.2108(6) 0.2224(5) -0.2166(6) 0.042(3) Uani 1 1 d .
H29 H -0.2269 0.2563 -0.2547 0.050 Uiso 1 1 calc R
C30 C -0.2716(6) 0.1816(5) -0.2170(7) 0.046(3) Uani 1 1 d .
C26 C 0.2744(5) 0.2036(4) -0.2234(5) 0.0270(19) Uani 1 1 d .
H26 H 0.2332 0.2322 -0.2194 0.032 Uiso 1 1 calc R
C24 C 0.3641(6) 0.1644(5) -0.2993(6) 0.035(2) Uani 1 1 d .
C46 C 0.4076(7) 0.0337(5) 0.1879(8) 0.049(3) Uani 1 1 d .
H46 H 0.4147 0.0521 0.1370 0.059 Uiso 1 1 calc R
C35 C 0.0009(7) 0.1194(5) 0.4335(7) 0.042(2) Uani 1 1 d .
H35 H -0.0423 0.0924 0.4374 0.050 Uiso 1 1 calc R
C36 C 0.0307(6) 0.1639(4) 0.4958(6) 0.035(2) Uani 1 1 d .
C51 C 0.3693(8) -0.0527(5) 0.4039(7) 0.049(3) Uani 1 1 d .
C2 C 0.4602(6) 0.1864(4) 0.1167(6) 0.038(2) Uani 1 1 d .
H2 H 0.5178 0.1991 0.1491 0.046 Uiso 1 1 calc R
C25 C 0.3019(6) 0.2051(4) -0.2951(6) 0.032(2) Uani 1 1 d .
H25 H 0.2788 0.2337 -0.3415 0.038 Uiso 1 1 calc R
C60 C 0.1532(9) -0.0297(6) -0.1089(8) 0.066(4) Uani 1 1 d .
H60A H 0.0919 -0.0414 -0.1287 0.098 Uiso 1 1 calc R
H60B H 0.1899 -0.0652 -0.0900 0.098 Uiso 1 1 calc R
H60C H 0.1655 -0.0102 -0.1584 0.098 Uiso 1 1 calc R
C53 C 0.2162(7) -0.0350(4) 0.3303(7) 0.042(2) Uani 1 1 d .
C40 C 0.5085(7) 0.2289(5) 0.3661(6) 0.045(3) Uani 1 1 d .
H40 H 0.4595 0.2524 0.3636 0.053 Uiso 1 1 calc R
C48 C 0.4691(7) -0.0181(5) 0.3245(7) 0.047(3) Uani 1 1 d .
H48 H 0.5178 -0.0347 0.3703 0.057 Uiso 1 1 calc R
C49 C 0.3885(7) -0.0221(4) 0.3320(6) 0.038(2) Uani 1 1 d .
C55 C 0.0645(8) -0.0237(5) 0.2471(9) 0.055(3) Uani 1 1 d .
H55 H 0.0054 -0.0322 0.2388 0.066 Uiso 1 1 calc R
C44 C 0.5708(7) 0.1502(6) 0.3102(7) 0.053(3) Uani 1 1 d .
H44 H 0.5647 0.1189 0.2682 0.064 Uiso 1 1 calc R
C54 C 0.1290(8) -0.0446(5) 0.3209(8) 0.055(3) Uani 1 1 d .
H54 H 0.1148 -0.0656 0.3659 0.066 Uiso 1 1 calc R
C59 C 0.1711(7) 0.0105(4) -0.0357(7) 0.040(2) Uani 1 1 d .
C47 C 0.4809(7) 0.0091(5) 0.2527(9) 0.060(3) Uani 1 1 d .
H47 H 0.5367 0.0112 0.2470 0.072 Uiso 1 1 calc R
C58 C 0.4453(9) -0.0825(6) 0.4754(8) 0.073(4) Uani 1 1 d .
H58A H 0.4996 -0.0722 0.4658 0.110 Uiso 1 1 calc R
H58B H 0.4374 -0.1259 0.4716 0.110 Uiso 1 1 calc R
H58C H 0.4480 -0.0687 0.5348 0.110 Uiso 1 1 calc R
C41 C 0.5903(8) 0.2430(6) 0.4290(8) 0.062(4) Uani 1 1 d .
H41 H 0.5965 0.2758 0.4687 0.074 Uiso 1 1 calc R
C52 C 0.2882(9) -0.0591(5) 0.4012(7) 0.054(3) Uani 1 1 d .
H52 H 0.2775 -0.0805 0.4480 0.065 Uiso 1 1 calc R
C61 C 0.2016(13) 0.4484(10) 0.1403(16) 0.132(8) Uani 1 1 d .
H61A H 0.1938 0.4047 0.1324 0.159 Uiso 1 1 calc R
H61B H 0.2431 0.4552 0.2018 0.159 Uiso 1 1 calc R
O3 O 0.3762(7) -0.0119(5) -0.0441(7) 0.039(3) Uani 0.590(12) 1 d P
C62 C 0.4127(13) -0.0609(12) 0.0102(14) 0.083(9) Uani 0.590(12) 1 d P
H62A H 0.4515 -0.0469 0.0688 0.125 Uiso 0.590(12) 1 calc PR
H62B H 0.4458 -0.0849 -0.0184 0.125 Uiso 0.590(12) 1 calc PR
H62C H 0.3663 -0.0853 0.0182 0.125 Uiso 0.590(12) 1 calc PR
O3' O 0.6717(12) 0.0539(9) 0.2120(13) 0.057(6) Uani 0.410(12) 1 d PD
C62' C 0.710(2) 0.1116(13) 0.201(3) 0.12(2) Uani 0.410(12) 1 d PD
H62D H 0.6780 0.1441 0.2165 0.181 Uiso 0.410(12) 1 calc PR
H62E H 0.7069 0.1160 0.1384 0.181 Uiso 0.410(12) 1 calc PR
H62F H 0.7711 0.1129 0.2404 0.181 Uiso 0.410(12) 1 calc PR

loop_
_atom_site_aniso_label
_atom_site_aniso_U_11
_atom_site_aniso_U_22
_atom_site_aniso_U_33
_atom_site_aniso_U_23
_atom_site_aniso_U_13
_atom_site_aniso_U_12
Er1 0.0266(2) 0.0255(2) 0.01670(19) 0.00334(17) -0.00388(14) 0.00482(18)
Cl4 0.0357(13) 0.0790(19) 0.0234(11) -0.0101(12) 0.0098(10) -0.0055(12)
Cl2 0.0485(15) 0.0592(16) 0.0262(12) 0.0042(11) 0.0159(11) 0.0035(12)
Cl3 0.0327(15) 0.095(2) 0.0608(19) -0.0299(17) -0.0241(13) 0.0205(15)
Cl1 0.048(2) 0.167(4) 0.080(3) 0.035(3) -0.0324(18) -0.048(2)
Cl5 0.110(3) 0.087(3) 0.106(3) 0.003(2) 0.038(3) 0.020(3)
O2 0.036(4) 0.032(3) 0.025(3) 0.001(3) -0.002(3) 0.005(3)
Cl6 0.259(9) 0.189(7) 0.178(6) 0.080(5) 0.164(7) 0.091(6)
N3 0.019(3) 0.028(4) 0.016(3) 0.004(3) -0.003(3) 0.004(3)
O1 0.053(5) 0.036(4) 0.033(4) -0.002(3) -0.008(3) -0.005(3)
N6 0.032(4) 0.028(4) 0.031(4) 0.008(3) 0.001(3) 0.011(3)
N1 0.027(4) 0.024(4) 0.015(3) -0.001(3) -0.001(3) -0.002(3)
N4 0.029(4) 0.031(4) 0.011(3) 0.002(3) -0.004(3) 0.005(3)
N5 0.023(4) 0.033(4) 0.033(4) 0.005(3) 0.001(3) -0.002(3)
N2 0.028(4) 0.022(4) 0.015(3) 0.003(3) -0.003(3) 0.001(3)
C10 0.018(4) 0.026(4) 0.019(4) 0.007(3) -0.002(3) 0.004(3)
C11 0.026(4) 0.027(4) 0.015(4) 0.003(3) -0.003(3) 0.002(3)
C5 0.028(5) 0.027(5) 0.015(4) 0.002(3) -0.001(3) 0.003(4)
C43 0.021(6) 0.123(13) 0.066(9) 0.034(9) -0.001(6) 0.007(7)
C21 0.026(5) 0.031(5) 0.019(4) -0.002(3) 0.000(4) 0.004(4)
C12 0.019(4) 0.042(5) 0.019(4) 0.002(4) -0.004(3) 0.008(4)
C33 0.031(5) 0.027(5) 0.016(4) 0.002(3) 0.002(4) 0.000(4)
C17 0.030(5) 0.037(5) 0.010(4) 0.005(3) -0.006(3) 0.000(4)
C28 0.029(5) 0.044(6) 0.018(4) 0.005(4) -0.005(4) 0.009(4)
C14 0.028(5) 0.027(5) 0.014(4) 0.002(3) 0.002(3) -0.008(4)
C6 0.031(5) 0.023(4) 0.019(4) 0.000(3) 0.001(4) 0.005(4)
C15 0.031(5) 0.021(4) 0.018(4) 0.000(3) 0.001(4) -0.004(3)
C18 0.027(5) 0.044(6) 0.019(4) 0.007(4) -0.007(4) 0.004(4)
C27 0.026(5) 0.033(5) 0.016(4) -0.001(3) -0.003(3) 0.005(4)
C7 0.035(5) 0.026(5) 0.018(4) -0.001(3) 0.001(4) 0.001(4)
C031 0.023(4) 0.026(4) 0.014(4) 0.002(3) -0.004(3) 0.003(3)
C38 0.031(5) 0.027(5) 0.017(4) 0.004(3) -0.005(4) -0.004(4)
C31 0.031(5) 0.053(7) 0.046(6) -0.017(5) 0.002(5) -0.006(5)
C50 0.033(5) 0.028(5) 0.023(4) -0.001(4) -0.008(4) 0.009(4)
C8 0.030(5) 0.029(5) 0.009(4) -0.001(3) -0.005(3) 0.004(4)
C13 0.028(5) 0.034(5) 0.018(4) 0.001(4) 0.006(4) -0.004(4)
C1 0.020(4) 0.033(5) 0.023(4) -0.002(4) -0.005(4) 0.004(4)
C16 0.032(5) 0.023(4) 0.013(4) 0.002(3) -0.001(3) 0.001(4)
C57 0.045(6) 0.026(5) 0.024(5) 0.002(4) 0.007(4) 0.005(4)
C37 0.037(5) 0.029(5) 0.021(4) 0.002(4) 0.005(4) 0.004(4)
C4 0.024(4) 0.031(5) 0.018(4) -0.001(3) 0.002(3) 0.004(4)
C23 0.031(5) 0.054(6) 0.026(5) 0.000(4) 0.004(4) 0.015(5)
C42 0.030(6) 0.113(12) 0.042(7) 0.006(7) -0.013(5) -0.031(7)
C22 0.029(5) 0.042(5) 0.019(4) 0.003(4) 0.002(4) 0.008(4)
C3 0.030(5) 0.042(5) 0.023(4) -0.002(4) 0.009(4) 0.002(4)
C34 0.043(5) 0.035(5) 0.016(4) 0.000(4) 0.004(4) -0.013(4)
C56 0.049(7) 0.033(6) 0.058(7) -0.001(5) 0.022(5) -0.002(5)
C19 0.025(5) 0.029(5) 0.019(4) 0.001(3) -0.004(4) 0.007(4)
C20 0.025(5) 0.039(5) 0.019(4) -0.002(4) -0.002(4) 0.004(4)
C39 0.022(5) 0.059(7) 0.018(4) 0.006(4) -0.008(4) -0.007(4)
C32 0.030(5) 0.041(5) 0.022(4) -0.004(4) -0.004(4) 0.005(4)
C29 0.029(5) 0.054(6) 0.029(5) -0.001(5) -0.007(4) 0.016(5)
C30 0.026(5) 0.070(8) 0.029(5) -0.015(5) -0.008(4) 0.008(5)
C26 0.024(4) 0.031(5) 0.024(4) 0.002(4) 0.006(4) -0.001(4)
C24 0.032(5) 0.056(6) 0.016(4) -0.011(4) 0.006(4) -0.005(4)
C46 0.038(6) 0.048(6) 0.054(7) 0.016(5) 0.007(5) 0.014(5)
C35 0.040(6) 0.040(6) 0.040(6) 0.009(5) 0.006(5) -0.007(5)
C36 0.044(6) 0.040(5) 0.019(4) 0.006(4) 0.006(4) 0.008(5)
C51 0.063(8) 0.042(6) 0.031(5) 0.006(5) 0.001(5) -0.002(5)
C2 0.034(5) 0.050(6) 0.021(5) 0.001(4) -0.002(4) -0.001(4)
C25 0.028(5) 0.042(5) 0.018(4) 0.003(4) -0.003(4) -0.008(4)
C60 0.086(9) 0.065(8) 0.039(6) -0.012(6) 0.014(6) -0.032(7)
C53 0.060(7) 0.035(5) 0.035(5) 0.000(4) 0.019(5) 0.003(5)
C40 0.031(5) 0.072(8) 0.021(5) -0.001(5) -0.004(4) -0.012(5)
C48 0.034(6) 0.044(6) 0.049(6) 0.013(5) -0.005(5) 0.006(5)
C49 0.048(6) 0.035(5) 0.022(5) 0.009(4) -0.001(4) 0.006(4)
C55 0.053(7) 0.042(6) 0.076(8) -0.002(6) 0.030(7) -0.006(5)
C44 0.035(6) 0.075(8) 0.038(6) 0.005(6) -0.001(5) 0.003(6)
C54 0.077(9) 0.043(7) 0.056(7) 0.010(5) 0.037(7) 0.000(6)
C59 0.049(6) 0.035(6) 0.035(5) 0.011(4) 0.013(5) 0.005(5)
C47 0.028(6) 0.042(6) 0.092(10) 0.017(6) 0.000(6) 0.010(5)
C58 0.087(10) 0.085(10) 0.036(6) 0.017(6) 0.007(6) 0.008(8)
C41 0.039(7) 0.094(10) 0.038(6) -0.006(6) -0.004(5) -0.030(7)
C52 0.087(10) 0.045(6) 0.028(5) 0.010(5) 0.016(6) -0.011(6)
C61 0.113(16) 0.136(18) 0.17(2) 0.057(16) 0.079(15) 0.058(14)
O3 0.037(7) 0.042(7) 0.036(6) 0.003(5) 0.011(5) 0.017(5)
C62 0.046(12) 0.13(2) 0.063(14) -0.043(14) 0.001(10) 0.058(13)
O3' 0.044(11) 0.072(14) 0.065(13) -0.031(11) 0.034(10) 0.004(10)
C62' 0.06(2) 0.17(4) 0.16(4) -0.12(4) 0.06(3) -0.01(3)

loop_
_atom_type_symbol
_atom_type_description
_atom_type_scat_dispersion_real
_atom_type_scat_dispersion_imag
_atom_type_scat_source
C C 0.0033 0.0016 'International Tables Vol C Tables 4.2.6.8 and 6.1.1.4'
H H 0.0000 0.0000 'International Tables Vol C Tables 4.2.6.8 and 6.1.1.4'
N N 0.0061 0.0033 'International Tables Vol C Tables 4.2.6.8 and 6.1.1.4'
O O 0.0106 0.0060 'International Tables Vol C Tables 4.2.6.8 and 6.1.1.4'
Cl Cl 0.1484 0.1585 'International Tables Vol C Tables 4.2.6.8 and 6.1.1.4'
Er Er -0.2586 4.9576 'International Tables Vol C Tables 4.2.6.8 and 6.1.1.4'

loop_
_geom_angle_atom_site_label_1
_geom_angle_atom_site_label_2
_geom_angle_atom_site_label_3
_geom_angle
N4 Er1 N3 75.6(2)
N4 Er1 N2 120.8(2)
N3 Er1 N2 76.4(2)
N4 Er1 N1 75.9(2)
N3 Er1 N1 119.5(2)
N2 Er1 N1 74.5(2)
N4 Er1 O2 81.9(2)
N3 Er1 O2 82.2(2)
N2 Er1 O2 142.6(2)
N1 Er1 O2 142.8(2)
N4 Er1 O1 130.6(2)
N3 Er1 O1 76.5(2)
N2 Er1 O1 90.5(2)
N1 Er1 O1 153.3(3)
O2 Er1 O1 54.5(2)
N4 Er1 N5 142.4(2)
N3 Er1 N5 141.9(2)
N2 Er1 N5 80.3(2)
N1 Er1 N5 81.6(2)
O2 Er1 N5 99.4(2)
O1 Er1 N5 74.0(2)
N4 Er1 N6 81.2(2)
N3 Er1 N6 146.8(2)
N2 Er1 N6 136.6(2)
N1 Er1 N6 76.2(2)
O2 Er1 N6 71.1(2)
O1 Er1 N6 102.1(2)
N5 Er1 N6 64.3(2)
N4 Er1 C59 105.3(3)
N3 Er1 C59 76.4(3)
N2 Er1 C59 117.0(3)
N1 Er1 C59 163.2(3)
O2 Er1 C59 26.6(3)
O1 Er1 C59 27.9(3)
N5 Er1 C59 88.2(3)
N6 Er1 C59 87.4(3)
C59 O2 Er1 94.9(6)
C6 N3 C031 107.0(7)
C6 N3 Er1 120.2(5)
C031 N3 Er1 122.5(5)
C59 O1 Er1 91.8(6)
C46 N6 C50 118.9(8)
C46 N6 Er1 123.6(6)
C50 N6 Er1 116.4(6)
C16 N1 C19 106.1(7)
C16 N1 Er1 122.0(5)
C19 N1 Er1 122.6(5)
C4 N4 C1 106.2(7)
C4 N4 Er1 123.7(5)
C1 N4 Er1 127.4(6)
C56 N5 C57 120.7(9)
C56 N5 Er1 121.5(7)
C57 N5 Er1 117.6(6)
C14 N2 C11 105.6(7)
C14 N2 Er1 127.4(5)
C11 N2 Er1 125.4(5)
C031 C10 C11 125.9(7)
C031 C10 C27 117.5(7)
C11 C10 C27 116.5(7)
N2 C11 C10 126.2(8)
N2 C11 C12 109.8(7)
C10 C11 C12 123.9(7)
C6 C5 C4 124.3(8)
C6 C5 C21 118.3(7)
C4 C5 C21 117.3(8)
C44 C43 C42 117.9(12)
C44 C43 H43 121.1
C42 C43 H43 121.1
C26 C21 C22 117.7(8)
C26 C21 C5 122.2(8)
C22 C21 C5 120.2(8)
C13 C12 C11 107.4(7)
C13 C12 H12 126.3
C11 C12 H12 126.3
C34 C33 C38 116.7(8)
C34 C33 C15 122.1(8)
C38 C33 C15 121.2(8)
C18 C17 C16 107.4(8)
C18 C17 H17 126.3
C16 C17 H17 126.3
C29 C28 C27 119.8(10)
C29 C28 H28 120.1
C27 C28 H28 120.1
N2 C14 C13 110.9(7)
N2 C14 C15 124.5(8)
C13 C14 C15 124.5(8)
N3 C6 C5 125.9(7)
N3 C6 C7 109.5(7)
C5 C6 C7 124.6(8)
C16 C15 C14 124.8(8)
C16 C15 C33 118.9(7)
C14 C15 C33 116.1(8)
C17 C18 C19 107.5(7)
C17 C18 H18 126.2
C19 C18 H18 126.2
C32 C27 C28 118.4(8)
C32 C27 C10 121.1(8)
C28 C27 C10 120.4(8)
C8 C7 C6 106.5(8)
C8 C7 H7 126.7
C6 C7 H7 126.7
N3 C031 C10 125.5(7)
N3 C031 C8 108.9(7)
C10 C031 C8 125.6(7)
C37 C38 C33 121.3(8)
C37 C38 H38 119.4
C33 C38 H38 119.4
C30 C31 C32 119.7(10)
C30 C31 H31 120.1
C32 C31 H31 120.1
N6 C50 C57 117.9(7)
N6 C50 C49 121.1(9)
C57 C50 C49 120.8(9)
C7 C8 C031 108.0(7)
C7 C8 H8 126.0
C031 C8 H8 126.0
C12 C13 C14 106.2(8)
C12 C13 H13 126.9
C14 C13 H13 126.9
N4 C1 C20 125.4(8)
N4 C1 C2 110.1(8)
C20 C1 C2 124.5(8)
N1 C16 C15 124.8(7)
N1 C16 C17 110.3(8)
C15 C16 C17 124.6(8)
N5 C57 C53 122.0(9)
N5 C57 C50 118.8(8)
C53 C57 C50 119.1(9)
C38 C37 C36 119.4(8)
C38 C37 H37 120.3
C36 C37 H37 120.3
N4 C4 C5 126.0(8)
N4 C4 C3 109.6(7)
C5 C4 C3 124.2(8)
C24 C23 C22 117.6(9)
C24 C23 H23 121.2
C22 C23 H23 121.2
C41 C42 C43 121.7(10)
C41 C42 Cl1 121.2(12)
C43 C42 Cl1 117.1(11)
C21 C22 C23 121.5(8)
C21 C22 H22 119.2
C23 C22 H22 119.2
C2 C3 C4 107.3(8)
C2 C3 H3 126.4
C4 C3 H3 126.4
C35 C34 C33 122.3(9)
C35 C34 H34 118.8
C33 C34 H34 118.8
N5 C56 C55 121.0(11)
N5 C56 H56 119.5
C55 C56 H56 119.5
N1 C19 C20 125.8(7)
N1 C19 C18 108.4(8)
C20 C19 C18 125.7(8)
C19 C20 C1 125.6(8)
C19 C20 C39 117.0(8)
C1 C20 C39 117.3(8)
C40 C39 C44 119.0(9)
C40 C39 C20 119.8(9)
C44 C39 C20 121.1(9)
C27 C32 C31 120.4(9)
C27 C32 H32 119.8
C31 C32 H32 119.8
C30 C29 C28 120.5(10)
C30 C29 H29 119.8
C28 C29 H29 119.8
C29 C30 C31 121.2(9)
C29 C30 Cl3 120.3(9)
C31 C30 Cl3 118.5(9)
C25 C26 C21 122.0(9)
C25 C26 H26 119.0
C21 C26 H26 119.0
C23 C24 C25 122.2(8)
C23 C24 Cl4 118.8(8)
C25 C24 Cl4 119.0(7)
N6 C46 C47 123.7(11)
N6 C46 H46 118.2
C47 C46 H46 118.2
C34 C35 C36 119.4(9)
C34 C35 H35 120.3
C36 C35 H35 120.3
C35 C36 C37 120.9(9)
C35 C36 Cl2 120.2(8)
C37 C36 Cl2 118.9(7)
C52 C51 C49 120.8(10)
C52 C51 C58 122.1(11)
C49 C51 C58 116.8(11)
C3 C2 C1 106.8(8)
C3 C2 H2 126.6
C1 C2 H2 126.6
C26 C25 C24 118.9(8)
C26 C25 H25 120.5
C24 C25 H25 120.5
C59 C60 H60A 109.5
C59 C60 H60B 109.5
H60A C60 H60B 109.5
C59 C60 H60C 109.5
H60A C60 H60C 109.5
H60B C60 H60C 109.5
C54 C53 C57 116.2(10)
C54 C53 C52 124.2(10)
C57 C53 C52 119.6(10)
C39 C40 C41 121.3(11)
C39 C40 H40 119.4
C41 C40 H40 119.4
C47 C48 C49 121.4(9)
C47 C48 H48 119.3
C49 C48 H48 119.3
C48 C49 C50 117.7(9)
C48 C49 C51 125.0(9)
C50 C49 C51 117.3(10)
C54 C55 C56 119.9(11)
C54 C55 H55 120.0
C56 C55 H55 120.0
C39 C44 C43 120.6(12)
C39 C44 H44 119.7
C43 C44 H44 119.7
C55 C54 C53 119.9(10)
C55 C54 H54 120.0
C53 C54 H54 120.0
O2 C59 O1 118.4(9)
O2 C59 C60 121.3(10)
O1 C59 C60 120.3(10)
O2 C59 Er1 58.5(5)
O1 C59 Er1 60.2(5)
C60 C59 Er1 175.0(8)
C48 C47 C46 117.3(11)
C48 C47 H47 121.4
C46 C47 H47 121.4
C51 C58 H58A 109.5
C51 C58 H58B 109.5
H58A C58 H58B 109.5
C51 C58 H58C 109.5
H58A C58 H58C 109.5
H58B C58 H58C 109.5
C42 C41 C40 119.3(13)
C42 C41 H41 120.3
C40 C41 H41 120.3
C51 C52 C53 122.1(10)
C51 C52 H52 118.9
C53 C52 H52 118.9
Cl5 C61 Cl6 119.1(12)
Cl5 C61 H61A 107.5
Cl6 C61 H61A 107.5
Cl5 C61 H61B 107.5
Cl6 C61 H61B 107.5
H61A C61 H61B 107.0
O3 C62 H62A 109.5
O3 C62 H62B 109.5
H62A C62 H62B 109.5
O3 C62 H62C 109.5
H62A C62 H62C 109.5
H62B C62 H62C 109.5
O3' C62' H62D 109.5
O3' C62' H62E 109.5
H62D C62' H62E 109.5
O3' C62' H62F 109.5
H62D C62' H62F 109.5
H62E C62' H62F 109.5

loop_
_geom_bond_atom_site_label_1
_geom_bond_atom_site_label_2
_geom_bond_distance
Er1 N4 2.348(7)
Er1 N3 2.357(6)
Er1 N2 2.368(7)
Er1 N1 2.368(6)
Er1 O2 2.396(6)
Er1 O1 2.432(6)
Er1 N5 2.501(7)
Er1 N6 2.551(7)
Er1 C59 2.800(11)
Cl4 C24 1.723(9)
Cl2 C36 1.741(9)
Cl3 C30 1.736(9)
Cl1 C42 1.739(11)
Cl5 C61 1.655(17)
O2 C59 1.259(12)
Cl6 C61 1.711(19)
N3 C6 1.351(11)
N3 C031 1.374(10)
O1 C59 1.313(12)
N6 C46 1.325(13)
N6 C50 1.340(12)
N1 C16 1.362(11)
N1 C19 1.379(10)
N4 C4 1.362(11)
N4 C1 1.374(10)
N5 C56 1.297(12)
N5 C57 1.348(11)
N2 C14 1.367(10)
N2 C11 1.375(10)
C10 C031 1.388(12)
C10 C11 1.401(11)
C10 C27 1.485(11)
C11 C12 1.418(12)
C5 C6 1.399(12)
C5 C4 1.411(11)
C5 C21 1.484(12)
C43 C44 1.388(15)
C43 C42 1.41(2)
C43 H43 0.9500
C21 C26 1.388(12)
C21 C22 1.398(12)
C12 C13 1.363(11)
C12 H12 0.9500
C33 C34 1.386(12)
C33 C38 1.414(12)
C33 C15 1.481(12)
C17 C18 1.328(13)
C17 C16 1.425(10)
C17 H17 0.9500
C28 C29 1.392(12)
C28 C27 1.401(12)
C28 H28 0.9500
C14 C13 1.416(12)
C14 C15 1.418(11)
C6 C7 1.445(11)
C15 C16 1.409(12)
C18 C19 1.450(12)
C18 H18 0.9500
C27 C32 1.386(13)
C7 C8 1.339(12)
C7 H7 0.9500
C031 C8 1.424(11)
C38 C37 1.368(12)
C38 H38 0.9500
C31 C30 1.360(16)
C31 C32 1.398(13)
C31 H31 0.9500
C50 C57 1.412(13)
C50 C49 1.432(12)
C8 H8 0.9500
C13 H13 0.9500
C1 C20 1.402(12)
C1 C2 1.423(13)
C57 C53 1.403(13)
C37 C36 1.377(13)
C37 H37 0.9500
C4 C3 1.435(12)
C23 C24 1.372(13)
C23 C22 1.400(13)
C23 H23 0.9500
C42 C41 1.323(19)
C22 H22 0.9500
C3 C2 1.352(12)
C3 H3 0.9500
C34 C35 1.365(14)
C34 H34 0.9500
C56 C55 1.391(15)
C56 H56 0.9500
C19 C20 1.392(13)
C20 C39 1.500(11)
C39 C40 1.350(14)
C39 C44 1.388(15)
C32 H32 0.9500
C29 C30 1.350(15)
C29 H29 0.9500
C26 C25 1.362(12)
C26 H26 0.9500
C24 C25 1.387(13)
C46 C47 1.397(14)
C46 H46 0.9500
C35 C36 1.371(14)
C35 H35 0.9500
C51 C52 1.324(16)
C51 C49 1.455(14)
C51 C58 1.520(15)
C2 H2 0.9500
C25 H25 0.9500
C60 C59 1.419(15)
C60 H60A 0.9800
C60 H60B 0.9800
C60 H60C 0.9800
C53 C54 1.401(16)
C53 C52 1.425(15)
C40 C41 1.403(14)
C40 H40 0.9500
C48 C47 1.366(17)
C48 C49 1.369(15)
C48 H48 0.9500
C55 C54 1.362(17)
C55 H55 0.9500
C44 H44 0.9500
C54 H54 0.9500
C47 H47 0.9500
C58 H58A 0.9800
C58 H58B 0.9800
C58 H58C 0.9800
C41 H41 0.9500
C52 H52 0.9500
C61 H61A 0.9900
C61 H61B 0.9900
O3 C62 1.40(3)
C62 H62A 0.9800
C62 H62B 0.9800
C62 H62C 0.9800
O3' C62' 1.475(19)
C62' H62D 0.9800
C62' H62E 0.9800
C62' H62F 0.9800
